data_7020317
loop_
_publ_author_name
'Dulong, Florian'
'Bathily, Oumou'
'Thu\'ery, Pierre'
'Ephritikhine, Michel'
'Cantat, Thibault'

_publ_section_title
;
 A N-aryloxy-\b-diketiminate ligand in 4d, 4f and 5f-metals complexes.
;
_journal_issue 39
_journal_name_full 'Dalton transactions (Cambridge, England : 2003)'
_journal_page_first 11980
_journal_page_last 11983
_journal_paper_doi 10.1039/c2dt31220d
_journal_volume 41
_journal_year 2012
_chemical_formula_sum 'C39 H63 B F4 N2 O3'
_chemical_formula_weight 694.72
_space_group_IT_number 2
_symmetry_cell_setting triclinic
_symmetry_space_group_name_Hall '-P 1'
_symmetry_space_group_name_H-M 'P -1'
_atom_sites_solution_hydrogens geom
_atom_sites_solution_primary direct
_atom_sites_solution_secondary difmap
_audit_creation_method SHELXL-97
_cell_angle_alpha 101.642(3)
_cell_angle_beta 93.665(2)
_cell_angle_gamma 117.839(3)
_cell_formula_units_Z 2
_cell_length_a 10.7837(6)
_cell_length_b 11.0362(4)
_cell_length_c 19.8110(11)
_cell_measurement_reflns_used 91910
_cell_measurement_temperature 150(2)
_cell_measurement_theta_max 25.68
_cell_measurement_theta_min 2.94
_cell_volume 2007.62(19)
_computing_cell_refinement 'HKL2000 (Otwinowski & Minor, 1997)'
_computing_data_collection 'COLLECT (Nonius, 1998)'
_computing_data_reduction 'HKL2000 (Otwinowski & Minor, 1997)'
_computing_molecular_graphics 'SHELXTL (Sheldrick, 2008)'
_computing_publication_material 'SHELXTL (Sheldrick, 2008); PLATON (Spek, 2003)'
_computing_structure_refinement 'SHELXL-97 (Sheldrick, 2008)'
_computing_structure_solution 'SHELXS-97 (Sheldrick, 2008)'
_diffrn_ambient_temperature 150(2)
_diffrn_measured_fraction_theta_full 0.994
_diffrn_measured_fraction_theta_max 0.994
_diffrn_measurement_device_type 'Nonius Kappa-CCD area-detector diffractometer'
_diffrn_measurement_method 'two \f and eight \w scans with 2\% steps (611 frames)'
_diffrn_radiation_monochromator graphite
_diffrn_radiation_source 'fine-focus sealed tube'
_diffrn_radiation_type MoK\a
_diffrn_radiation_wavelength 0.71073
_diffrn_reflns_av_R_equivalents 0.0399
_diffrn_reflns_av_sigmaI/netI 0.0445
_diffrn_reflns_limit_h_max 13
_diffrn_reflns_limit_h_min -13
_diffrn_reflns_limit_k_max 13
_diffrn_reflns_limit_k_min -13
_diffrn_reflns_limit_l_max 24
_diffrn_reflns_limit_l_min -24
_diffrn_reflns_number 91910
_diffrn_reflns_theta_full 25.68
_diffrn_reflns_theta_max 25.68
_diffrn_reflns_theta_min 2.94
_diffrn_standards_decay_% 0
_diffrn_standards_interval_time 0
_diffrn_standards_number 0
_exptl_absorpt_coefficient_mu 0.083
_exptl_absorpt_correction_type none
_exptl_crystal_colour colourless
_exptl_crystal_density_diffrn 1.149
_exptl_crystal_density_method 'not measured'
_exptl_crystal_description block
_exptl_crystal_F_000 752
_exptl_crystal_size_max 0.22
_exptl_crystal_size_mid 0.18
_exptl_crystal_size_min 0.15
_refine_diff_density_max 0.991
_refine_diff_density_min -0.564
_refine_diff_density_rms 0.058
_refine_ls_extinction_method none
_refine_ls_goodness_of_fit_ref 1.031
_refine_ls_hydrogen_treatment constr
_refine_ls_matrix_type full
_refine_ls_number_parameters 454
_refine_ls_number_reflns 7587
_refine_ls_number_restraints 26
_refine_ls_restrained_S_all 1.059
_refine_ls_R_factor_all 0.0867
_refine_ls_R_factor_gt 0.0736
_refine_ls_shift/su_max 0.000
_refine_ls_shift/su_mean 0.000
_refine_ls_structure_factor_coef Fsqd
_refine_ls_weighting_details 'calc w=1/[\s^2^(Fo^2^)+(0.1354P)^2^+0.9254P] where P=(Fo^2^+2Fc^2^)/3'
_refine_ls_weighting_scheme calc
_refine_ls_wR_factor_gt 0.2153
_refine_ls_wR_factor_ref 0.2279
_reflns_number_gt 6049
_reflns_number_total 7587
_reflns_threshold_expression >2sigma(I)
_cod_data_source_file c2dt31220d.txt
_cod_data_source_block 4
_cod_original_cell_volume 2007.63(19)
_cod_database_code 7020317

loop_
_symmetry_equiv_pos_as_xyz
'x, y, z'
'-x, -y, -z'

loop_
_atom_site_label
_atom_site_type_symbol
_atom_site_fract_x
_atom_site_fract_y
_atom_site_fract_z
_atom_site_U_iso_or_equiv
_atom_site_adp_type
_atom_site_occupancy
_atom_site_symmetry_multiplicity
_atom_site_calc_flag
_atom_site_refinement_flags
O1 O 1.02335(18) 0.31216(19) 0.21299(9) 0.0468(4) Uani 1 1 d .
H1 H 1.0673 0.3580 0.2605 0.056 Uiso 1 1 d R
O2 O 1.1875(2) 0.4397(3) 0.34419(12) 0.0716(6) Uani 1 1 d .
O3 O 0.3008(6) 0.0870(5) 0.4160(3) 0.167(2) Uani 1 1 d .
N1 N 0.8749(2) 0.3520(2) 0.32130(10) 0.0391(4) Uani 1 1 d .
H2 H 0.8989 0.4472 0.3487 0.047 Uiso 1 1 d R
N2 N 0.7731(2) -0.1228(2) 0.29647(9) 0.0351(4) Uani 1 1 d .
H3 H 0.7707 -0.1951 0.3149 0.042 Uiso 1 1 d R
B1 B 0.8160(3) 0.6309(3) 0.40859(15) 0.0447(6) Uani 1 1 d .
F1 F 0.94356(18) 0.63814(18) 0.39435(10) 0.0653(5) Uani 1 1 d .
F2 F 0.74859(19) 0.64955(17) 0.35241(8) 0.0609(5) Uani 1 1 d .
F3 F 0.8398(2) 0.73264(19) 0.46861(8) 0.0688(5) Uani 1 1 d .
F4 F 0.7301(2) 0.49582(18) 0.41615(10) 0.0654(5) Uani 1 1 d .
C1 C 0.8969(2) 0.3088(2) 0.19712(12) 0.0372(5) Uani 1 1 d .
C2 C 0.8209(2) 0.3267(2) 0.24890(11) 0.0354(5) Uani 1 1 d .
C3 C 0.6946(2) 0.3293(2) 0.23355(11) 0.0356(5) Uani 1 1 d .
H3A H 0.6485 0.3449 0.2697 0.043 Uiso 1 1 calc R
C4 C 0.6370(2) 0.3089(2) 0.16534(11) 0.0351(5) Uani 1 1 d .
C5 C 0.7124(2) 0.2860(2) 0.11321(11) 0.0367(5) Uani 1 1 d .
H5 H 0.6742 0.2701 0.0668 0.044 Uiso 1 1 calc R
C6 C 0.8402(2) 0.2858(2) 0.12675(12) 0.0366(5) Uani 1 1 d .
C7 C 0.4984(2) 0.3103(2) 0.14514(12) 0.0385(5) Uani 1 1 d .
C8 C 0.4337(3) 0.3367(3) 0.20921(14) 0.0508(6) Uani 1 1 d .
H8A H 0.5002 0.4270 0.2408 0.076 Uiso 1 1 calc R
H8B H 0.4132 0.2630 0.2326 0.076 Uiso 1 1 calc R
H8C H 0.3472 0.3367 0.1945 0.076 Uiso 1 1 calc R
C9 C 0.5289(3) 0.4302(3) 0.10908(14) 0.0483(6) Uani 1 1 d .
H9A H 0.5964 0.5198 0.1408 0.072 Uiso 1 1 calc R
H9B H 0.4418 0.4307 0.0961 0.072 Uiso 1 1 calc R
H9C H 0.5673 0.4147 0.0679 0.072 Uiso 1 1 calc R
C10 C 0.3887(3) 0.1671(3) 0.09482(13) 0.0458(6) Uani 1 1 d .
H10A H 0.3014 0.1680 0.0831 0.069 Uiso 1 1 calc R
H10B H 0.3708 0.0923 0.1170 0.069 Uiso 1 1 calc R
H10C H 0.4252 0.1516 0.0529 0.069 Uiso 1 1 calc R
C11 C 0.9180(3) 0.2633(3) 0.06670(13) 0.0429(5) Uani 1 1 d .
C12 C 1.0656(3) 0.3959(3) 0.07751(16) 0.0583(7) Uani 1 1 d .
H12A H 1.0540 0.4774 0.0788 0.088 Uiso 1 1 calc R
H12B H 1.1128 0.3826 0.0395 0.088 Uiso 1 1 calc R
H12C H 1.1219 0.4103 0.1209 0.088 Uiso 1 1 calc R
C13 C 0.9366(3) 0.1333(3) 0.06493(15) 0.0543(7) Uani 1 1 d .
H13A H 0.9922 0.1478 0.1086 0.081 Uiso 1 1 calc R
H13B H 0.9845 0.1202 0.0272 0.081 Uiso 1 1 calc R
H13C H 0.8446 0.0506 0.0579 0.081 Uiso 1 1 calc R
C14 C 0.8347(3) 0.2392(3) -0.00471(13) 0.0538(7) Uani 1 1 d .
H14A H 0.7409 0.1589 -0.0119 0.081 Uiso 1 1 calc R
H14B H 0.8836 0.2214 -0.0410 0.081 Uiso 1 1 calc R
H14C H 0.8272 0.3221 -0.0060 0.081 Uiso 1 1 calc R
C15 C 0.8753(3) 0.2565(3) 0.35331(11) 0.0388(5) Uani 1 1 d .
C16 C 0.8350(2) 0.1193(2) 0.31452(11) 0.0363(5) Uani 1 1 d .
H16 H 0.8190 0.1028 0.2660 0.044 Uiso 1 1 calc R
C17 C 0.8162(2) 0.0043(2) 0.34008(11) 0.0372(5) Uani 1 1 d .
C18 C 0.9216(3) 0.3141(3) 0.43132(12) 0.0517(7) Uani 1 1 d .
H18A H 0.9541 0.4142 0.4439 0.078 Uiso 1 1 calc R
H18B H 0.9977 0.2978 0.4463 0.078 Uiso 1 1 calc R
H18C H 0.8426 0.2670 0.4537 0.078 Uiso 1 1 calc R
C19 C 0.8367(3) 0.0059(3) 0.41607(13) 0.0526(7) Uani 1 1 d .
H19A H 0.8112 -0.0879 0.4198 0.079 Uiso 1 1 calc R
H19B H 0.7774 0.0370 0.4395 0.079 Uiso 1 1 calc R
H19C H 0.9349 0.0698 0.4375 0.079 Uiso 1 1 calc R
C20 C 0.7548(2) -0.1559(2) 0.22081(11) 0.0337(5) Uani 1 1 d .
C21 C 0.6307(2) -0.1765(2) 0.18085(12) 0.0381(5) Uani 1 1 d .
C22 C 0.6169(3) -0.2142(3) 0.10797(13) 0.0458(6) Uani 1 1 d .
H22 H 0.5370 -0.2266 0.0801 0.055 Uiso 1 1 calc R
C23 C 0.7187(3) -0.2333(3) 0.07657(13) 0.0490(6) Uani 1 1 d .
H23 H 0.7065 -0.2597 0.0279 0.059 Uiso 1 1 calc R
C24 C 0.8389(3) -0.2136(3) 0.11690(13) 0.0462(6) Uani 1 1 d .
H24 H 0.9073 -0.2262 0.0951 0.055 Uiso 1 1 calc R
C25 C 0.8596(2) -0.1750(2) 0.18998(12) 0.0381(5) Uani 1 1 d .
C26 C 0.5131(3) -0.1648(3) 0.21368(15) 0.0476(6) Uani 1 1 d .
H26 H 0.5467 -0.1256 0.2644 0.057 Uiso 1 1 calc R
C27 C 0.3825(3) -0.3125(3) 0.2000(2) 0.0752(10) Uani 1 1 d .
H27A H 0.3483 -0.3523 0.1505 0.113 Uiso 1 1 calc R
H27B H 0.3089 -0.3050 0.2222 0.113 Uiso 1 1 calc R
H27C H 0.4085 -0.3728 0.2189 0.113 Uiso 1 1 calc R
C28 C 0.4714(4) -0.0675(4) 0.1857(2) 0.0726(9) Uani 1 1 d .
H28A H 0.5544 0.0237 0.1923 0.109 Uiso 1 1 calc R
H28B H 0.4021 -0.0566 0.2105 0.109 Uiso 1 1 calc R
H28C H 0.4314 -0.1083 0.1366 0.109 Uiso 1 1 calc R
C29 C 0.9931(3) -0.1530(3) 0.23203(14) 0.0465(6) Uani 1 1 d .
H29 H 0.9866 -0.1318 0.2817 0.056 Uiso 1 1 calc R
C30 C 1.1232(3) -0.0246(4) 0.2204(2) 0.0730(9) Uani 1 1 d .
H30A H 1.1342 -0.0443 0.1724 0.109 Uiso 1 1 calc R
H30B H 1.2070 -0.0059 0.2505 0.109 Uiso 1 1 calc R
H30C H 1.1099 0.0569 0.2311 0.109 Uiso 1 1 calc R
C31 C 1.0082(4) -0.2862(4) 0.2149(2) 0.0694(9) Uani 1 1 d .
H31A H 0.9259 -0.3641 0.2235 0.104 Uiso 1 1 calc R
H31B H 1.0922 -0.2696 0.2440 0.104 Uiso 1 1 calc R
H31C H 1.0160 -0.3086 0.1665 0.104 Uiso 1 1 calc R
C32 C 1.2756(4) 0.3890(5) 0.37051(18) 0.0767(10) Uani 1 1 d .
H32A H 1.3039 0.3429 0.3324 0.092 Uiso 1 1 calc R
H32B H 1.2256 0.3218 0.3972 0.092 Uiso 1 1 calc R
C33 C 1.4030(4) 0.5187(7) 0.4166(2) 0.1083(17) Uani 1 1 d .
H33A H 1.3934 0.5280 0.4654 0.130 Uiso 1 1 calc R
H33B H 1.4895 0.5140 0.4109 0.130 Uiso 1 1 calc R
C34 C 1.4069(5) 0.6384(7) 0.3936(3) 0.1251(19) Uani 1 1 d .
H34A H 1.4571 0.6548 0.3547 0.150 Uiso 1 1 calc R
H34B H 1.4519 0.7246 0.4316 0.150 Uiso 1 1 calc R
C35 C 1.2534(4) 0.5902(4) 0.3720(2) 0.0851(11) Uani 1 1 d .
H35A H 1.2134 0.6136 0.4118 0.102 Uiso 1 1 calc R
H35B H 1.2402 0.6345 0.3366 0.102 Uiso 1 1 calc R
C36 C 0.2825(6) -0.0552(5) 0.4087(3) 0.1133(17) Uani 1 1 d DU
H36A H 0.3065 -0.0681 0.4537 0.136 Uiso 1 1 calc R
H36B H 0.1853 -0.1278 0.3873 0.136 Uiso 1 1 calc R
C37 C 0.3825(7) -0.0589(6) 0.3629(4) 0.131(2) Uani 1 1 d DU
H37A H 0.3456 -0.0715 0.3146 0.157 Uiso 1 1 calc R
H37B H 0.4038 -0.1343 0.3655 0.157 Uiso 1 1 calc R
C38 C 0.5085(7) 0.0814(8) 0.3920(5) 0.172(3) Uani 1 1 d DU
H38A H 0.5782 0.1032 0.3613 0.207 Uiso 1 1 calc R
H38B H 0.5532 0.0910 0.4382 0.207 Uiso 1 1 calc R
C39 C 0.4371(6) 0.1699(5) 0.3944(3) 0.1145(17) Uani 1 1 d DU
H39A H 0.4943 0.2616 0.4281 0.137 Uiso 1 1 calc R
H39B H 0.4213 0.1847 0.3487 0.137 Uiso 1 1 calc R

loop_
_atom_site_aniso_label
_atom_site_aniso_U_11
_atom_site_aniso_U_22
_atom_site_aniso_U_33
_atom_site_aniso_U_23
_atom_site_aniso_U_13
_atom_site_aniso_U_12
O1 0.0427(9) 0.0519(10) 0.0440(9) 0.0044(8) 0.0006(7) 0.0259(8)
O2 0.0650(13) 0.0760(15) 0.0673(13) -0.0063(11) -0.0179(10) 0.0429(12)
O3 0.204(5) 0.128(4) 0.192(5) 0.055(3) 0.090(4) 0.088(4)
N1 0.0501(11) 0.0345(10) 0.0319(9) 0.0002(7) -0.0036(8) 0.0249(9)
N2 0.0421(10) 0.0361(10) 0.0318(9) 0.0093(8) 0.0061(7) 0.0230(8)
B1 0.0585(17) 0.0441(15) 0.0374(14) 0.0094(11) 0.0042(12) 0.0310(13)
F1 0.0565(9) 0.0525(9) 0.0807(12) 0.0045(8) 0.0114(8) 0.0272(8)
F2 0.0835(12) 0.0494(9) 0.0487(9) 0.0106(7) -0.0089(8) 0.0352(8)
F3 0.1044(14) 0.0688(11) 0.0461(9) -0.0023(8) -0.0044(9) 0.0619(11)
F4 0.0792(12) 0.0559(10) 0.0751(12) 0.0299(9) 0.0262(9) 0.0378(9)
C1 0.0389(11) 0.0291(11) 0.0395(12) 0.0045(9) 0.0024(9) 0.0157(9)
C2 0.0441(12) 0.0287(10) 0.0304(11) 0.0044(8) 0.0005(9) 0.0174(9)
C3 0.0416(12) 0.0301(10) 0.0328(11) 0.0059(8) 0.0037(9) 0.0172(9)
C4 0.0390(11) 0.0277(10) 0.0360(11) 0.0078(8) 0.0029(9) 0.0148(9)
C5 0.0433(12) 0.0306(10) 0.0308(11) 0.0076(8) 0.0012(9) 0.0148(9)
C6 0.0422(12) 0.0283(10) 0.0353(11) 0.0073(8) 0.0067(9) 0.0146(9)
C7 0.0395(12) 0.0352(11) 0.0368(12) 0.0072(9) -0.0007(9) 0.0171(10)
C8 0.0482(14) 0.0603(16) 0.0469(14) 0.0100(12) 0.0033(11) 0.0313(13)
C9 0.0518(14) 0.0373(12) 0.0533(15) 0.0132(11) -0.0032(11) 0.0210(11)
C10 0.0424(13) 0.0385(12) 0.0469(13) 0.0089(10) -0.0046(10) 0.0145(10)
C11 0.0484(13) 0.0372(12) 0.0389(12) 0.0070(10) 0.0121(10) 0.0183(10)
C12 0.0536(15) 0.0480(15) 0.0598(17) 0.0111(13) 0.0207(13) 0.0141(12)
C13 0.0663(17) 0.0464(14) 0.0531(15) 0.0077(12) 0.0168(13) 0.0313(13)
C14 0.0648(17) 0.0594(16) 0.0369(13) 0.0109(11) 0.0159(12) 0.0301(14)
C15 0.0454(12) 0.0429(12) 0.0305(11) 0.0030(9) 0.0001(9) 0.0271(10)
C16 0.0425(12) 0.0405(12) 0.0283(10) 0.0063(9) 0.0026(9) 0.0238(10)
C17 0.0423(12) 0.0440(12) 0.0315(11) 0.0077(9) 0.0047(9) 0.0270(10)
C18 0.0781(18) 0.0514(15) 0.0310(12) -0.0002(10) -0.0044(11) 0.0421(14)
C19 0.0842(19) 0.0511(15) 0.0341(12) 0.0122(11) 0.0086(12) 0.0424(14)
C20 0.0388(11) 0.0279(10) 0.0317(11) 0.0059(8) 0.0037(8) 0.0153(9)
C21 0.0402(12) 0.0288(11) 0.0413(12) 0.0066(9) -0.0011(9) 0.0158(9)
C22 0.0504(14) 0.0368(12) 0.0413(13) 0.0085(10) -0.0084(10) 0.0171(11)
C23 0.0645(16) 0.0416(13) 0.0314(12) 0.0066(10) 0.0030(11) 0.0205(12)
C24 0.0526(14) 0.0424(13) 0.0380(12) 0.0064(10) 0.0111(10) 0.0202(11)
C25 0.0383(11) 0.0344(11) 0.0371(12) 0.0061(9) 0.0064(9) 0.0155(9)
C26 0.0391(12) 0.0438(13) 0.0601(16) 0.0079(11) 0.0001(11) 0.0238(11)
C27 0.0527(17) 0.0552(18) 0.115(3) 0.0190(18) 0.0266(18) 0.0242(14)
C28 0.0659(19) 0.067(2) 0.098(3) 0.0192(18) 0.0010(17) 0.0459(17)
C29 0.0389(12) 0.0533(15) 0.0471(14) 0.0066(11) 0.0080(10) 0.0249(11)
C30 0.0433(15) 0.069(2) 0.089(2) 0.0151(18) 0.0036(15) 0.0174(15)
C31 0.0667(19) 0.067(2) 0.083(2) 0.0136(17) 0.0029(16) 0.0432(17)
C32 0.080(2) 0.120(3) 0.0599(19) 0.0236(19) 0.0131(16) 0.074(2)
C33 0.061(2) 0.176(5) 0.080(3) 0.031(3) -0.0069(19) 0.055(3)
C34 0.081(3) 0.131(5) 0.120(4) 0.023(4) -0.020(3) 0.026(3)
C35 0.073(2) 0.074(2) 0.092(3) -0.002(2) -0.0046(19) 0.0341(19)
C36 0.150(4) 0.069(2) 0.108(3) 0.023(2) 0.062(3) 0.039(3)
C37 0.168(5) 0.079(3) 0.165(5) 0.035(3) 0.096(4) 0.066(3)
C38 0.111(4) 0.167(6) 0.228(7) 0.017(5) 0.076(4) 0.067(4)
C39 0.135(4) 0.077(3) 0.095(3) 0.017(2) 0.035(3) 0.024(3)

loop_
_atom_type_symbol
_atom_type_description
_atom_type_scat_dispersion_real
_atom_type_scat_dispersion_imag
_atom_type_scat_source
C C 0.0033 0.0016 'International Tables Vol C Tables 4.2.6.8 and 6.1.1.4'
H H 0.0000 0.0000 'International Tables Vol C Tables 4.2.6.8 and 6.1.1.4'
B B 0.0013 0.0007 'International Tables Vol C Tables 4.2.6.8 and 6.1.1.4'
N N 0.0061 0.0033 'International Tables Vol C Tables 4.2.6.8 and 6.1.1.4'
O O 0.0106 0.0060 'International Tables Vol C Tables 4.2.6.8 and 6.1.1.4'
F F 0.0171 0.0103 'International Tables Vol C Tables 4.2.6.8 and 6.1.1.4'

loop_
_geom_angle_atom_site_label_1
_geom_angle_atom_site_label_2
_geom_angle_atom_site_label_3
_geom_angle
C1 O1 H1 112.9
C32 O2 C35 109.7(3)
C36 O3 C39 106.3(4)
C15 N1 C2 126.90(18)
C15 N1 H2 120.5
C2 N1 H2 111.9
C17 N2 C20 126.46(18)
C17 N2 H3 118.8
C20 N2 H3 113.6
F3 B1 F4 110.8(2)
F3 B1 F1 110.8(2)
F4 B1 F1 106.9(2)
F3 B1 F2 109.7(2)
F4 B1 F2 108.6(2)
F1 B1 F2 109.9(2)
O1 C1 C2 121.6(2)
O1 C1 C6 119.7(2)
C2 C1 C6 118.8(2)
C3 C2 C1 122.0(2)
C3 C2 N1 117.1(2)
C1 C2 N1 120.8(2)
C4 C3 C2 120.7(2)
C4 C3 H3A 119.6
C2 C3 H3A 119.6
C3 C4 C5 116.7(2)
C3 C4 C7 123.2(2)
C5 C4 C7 120.15(19)
C6 C5 C4 124.1(2)
C6 C5 H5 117.9
C4 C5 H5 117.9
C5 C6 C1 117.6(2)
C5 C6 C11 120.9(2)
C1 C6 C11 121.4(2)
C8 C7 C4 111.85(19)
C8 C7 C10 108.3(2)
C4 C7 C10 109.86(18)
C8 C7 C9 107.8(2)
C4 C7 C9 109.48(19)
C10 C7 C9 109.45(19)
C7 C8 H8A 109.5
C7 C8 H8B 109.5
H8A C8 H8B 109.5
C7 C8 H8C 109.5
H8A C8 H8C 109.5
H8B C8 H8C 109.5
C7 C9 H9A 109.5
C7 C9 H9B 109.5
H9A C9 H9B 109.5
C7 C9 H9C 109.5
H9A C9 H9C 109.5
H9B C9 H9C 109.5
C7 C10 H10A 109.5
C7 C10 H10B 109.5
H10A C10 H10B 109.5
C7 C10 H10C 109.5
H10A C10 H10C 109.5
H10B C10 H10C 109.5
C14 C11 C13 107.9(2)
C14 C11 C12 107.9(2)
C13 C11 C12 109.5(2)
C14 C11 C6 111.5(2)
C13 C11 C6 110.3(2)
C12 C11 C6 109.6(2)
C11 C12 H12A 109.5
C11 C12 H12B 109.5
H12A C12 H12B 109.5
C11 C12 H12C 109.5
H12A C12 H12C 109.5
H12B C12 H12C 109.5
C11 C13 H13A 109.5
C11 C13 H13B 109.5
H13A C13 H13B 109.5
C11 C13 H13C 109.5
H13A C13 H13C 109.5
H13B C13 H13C 109.5
C11 C14 H14A 109.5
C11 C14 H14B 109.5
H14A C14 H14B 109.5
C11 C14 H14C 109.5
H14A C14 H14C 109.5
H14B C14 H14C 109.5
N1 C15 C16 120.4(2)
N1 C15 C18 113.0(2)
C16 C15 C18 126.6(2)
C17 C16 C15 127.5(2)
C17 C16 H16 116.3
C15 C16 H16 116.3
N2 C17 C16 120.9(2)
N2 C17 C19 113.3(2)
C16 C17 C19 125.8(2)
C15 C18 H18A 109.5
C15 C18 H18B 109.5
H18A C18 H18B 109.5
C15 C18 H18C 109.5
H18A C18 H18C 109.5
H18B C18 H18C 109.5
C17 C19 H19A 109.5
C17 C19 H19B 109.5
H19A C19 H19B 109.5
C17 C19 H19C 109.5
H19A C19 H19C 109.5
H19B C19 H19C 109.5
C25 C20 C21 122.3(2)
C25 C20 N2 117.54(19)
C21 C20 N2 120.1(2)
C22 C21 C20 117.2(2)
C22 C21 C26 120.2(2)
C20 C21 C26 122.5(2)
C23 C22 C21 121.5(2)
C23 C22 H22 119.2
C21 C22 H22 119.2
C22 C23 C24 120.2(2)
C22 C23 H23 119.9
C24 C23 H23 119.9
C23 C24 C25 121.1(2)
C23 C24 H24 119.4
C25 C24 H24 119.4
C24 C25 C20 117.7(2)
C24 C25 C29 119.4(2)
C20 C25 C29 122.9(2)
C21 C26 C28 111.9(2)
C21 C26 C27 109.7(2)
C28 C26 C27 109.6(2)
C21 C26 H26 108.5
C28 C26 H26 108.5
C27 C26 H26 108.5
C26 C27 H27A 109.5
C26 C27 H27B 109.5
H27A C27 H27B 109.5
C26 C27 H27C 109.5
H27A C27 H27C 109.5
H27B C27 H27C 109.5
C26 C28 H28A 109.5
C26 C28 H28B 109.5
H28A C28 H28B 109.5
C26 C28 H28C 109.5
H28A C28 H28C 109.5
H28B C28 H28C 109.5
C25 C29 C31 111.8(2)
C25 C29 C30 109.8(2)
C31 C29 C30 111.6(3)
C25 C29 H29 107.9
C31 C29 H29 107.9
C30 C29 H29 107.9
C29 C30 H30A 109.5
C29 C30 H30B 109.5
H30A C30 H30B 109.5
C29 C30 H30C 109.5
H30A C30 H30C 109.5
H30B C30 H30C 109.5
C29 C31 H31A 109.5
C29 C31 H31B 109.5
H31A C31 H31B 109.5
C29 C31 H31C 109.5
H31A C31 H31C 109.5
H31B C31 H31C 109.5
O2 C32 C33 105.0(3)
O2 C32 H32A 110.7
C33 C32 H32A 110.7
O2 C32 H32B 110.7
C33 C32 H32B 110.7
H32A C32 H32B 108.8
C34 C33 C32 105.4(3)
C34 C33 H33A 110.7
C32 C33 H33A 110.7
C34 C33 H33B 110.7
C32 C33 H33B 110.7
H33A C33 H33B 108.8
C33 C34 C35 102.6(4)
C33 C34 H34A 111.2
C35 C34 H34A 111.2
C33 C34 H34B 111.2
C35 C34 H34B 111.2
H34A C34 H34B 109.2
O2 C35 C34 105.1(4)
O2 C35 H35A 110.7
C34 C35 H35A 110.7
O2 C35 H35B 110.7
C34 C35 H35B 110.7
H35A C35 H35B 108.8
C37 C36 O3 103.0(4)
C37 C36 H36A 111.2
O3 C36 H36A 111.2
C37 C36 H36B 111.2
O3 C36 H36B 111.2
H36A C36 H36B 109.1
C36 C37 C38 102.2(5)
C36 C37 H37A 111.3
C38 C37 H37A 111.3
C36 C37 H37B 111.3
C38 C37 H37B 111.3
H37A C37 H37B 109.2
C37 C38 C39 98.6(5)
C37 C38 H38A 112.0
C39 C38 H38A 112.0
C37 C38 H38B 112.0
C39 C38 H38B 112.0
H38A C38 H38B 109.7
O3 C39 C38 104.5(4)
O3 C39 H39A 110.9
C38 C39 H39A 110.9
O3 C39 H39B 110.9
C38 C39 H39B 110.9
H39A C39 H39B 108.9

loop_
_geom_bond_atom_site_label_1
_geom_bond_atom_site_label_2
_geom_bond_distance
O1 C1 1.361(3)
O1 H1 0.9457
O2 C32 1.427(4)
O2 C35 1.431(4)
O3 C36 1.462(6)
O3 C39 1.471(7)
N1 C15 1.336(3)
N1 C2 1.433(3)
N1 H2 0.9815
N2 C17 1.334(3)
N2 C20 1.447(3)
N2 H3 0.9320
B1 F3 1.376(3)
B1 F4 1.386(3)
B1 F1 1.390(3)
B1 F2 1.392(3)
C1 C2 1.393(3)
C1 C6 1.409(3)
C2 C3 1.390(3)
C3 C4 1.379(3)
C3 H3A 0.9300
C4 C5 1.409(3)
C4 C7 1.530(3)
C5 C6 1.388(3)
C5 H5 0.9300
C6 C11 1.545(3)
C7 C8 1.529(4)
C7 C10 1.536(3)
C7 C9 1.541(3)
C8 H8A 0.9600
C8 H8B 0.9600
C8 H8C 0.9600
C9 H9A 0.9600
C9 H9B 0.9600
C9 H9C 0.9600
C10 H10A 0.9600
C10 H10B 0.9600
C10 H10C 0.9600
C11 C14 1.530(4)
C11 C13 1.532(4)
C11 C12 1.541(4)
C12 H12A 0.9600
C12 H12B 0.9600
C12 H12C 0.9600
C13 H13A 0.9600
C13 H13B 0.9600
C13 H13C 0.9600
C14 H14A 0.9600
C14 H14B 0.9600
C14 H14C 0.9600
C15 C16 1.395(3)
C15 C18 1.500(3)
C16 C17 1.393(3)
C16 H16 0.9300
C17 C19 1.503(3)
C18 H18A 0.9600
C18 H18B 0.9600
C18 H18C 0.9600
C19 H19A 0.9600
C19 H19B 0.9600
C19 H19C 0.9600
C20 C25 1.397(3)
C20 C21 1.406(3)
C21 C22 1.397(3)
C21 C26 1.506(3)
C22 C23 1.374(4)
C22 H22 0.9300
C23 C24 1.378(4)
C23 H23 0.9300
C24 C25 1.396(3)
C24 H24 0.9300
C25 C29 1.505(3)
C26 C28 1.525(4)
C26 C27 1.531(4)
C26 H26 0.9800
C27 H27A 0.9600
C27 H27B 0.9600
C27 H27C 0.9600
C28 H28A 0.9600
C28 H28B 0.9600
C28 H28C 0.9600
C29 C31 1.527(4)
C29 C30 1.532(4)
C29 H29 0.9800
C30 H30A 0.9600
C30 H30B 0.9600
C30 H30C 0.9600
C31 H31A 0.9600
C31 H31B 0.9600
C31 H31C 0.9600
C32 C33 1.499(6)
C32 H32A 0.9700
C32 H32B 0.9700
C33 C34 1.465(8)
C33 H33A 0.9700
C33 H33B 0.9700
C34 C35 1.483(6)
C34 H34A 0.9700
C34 H34B 0.9700
C35 H35A 0.9700
C35 H35B 0.9700
C36 C37 1.463(10)
C36 H36A 0.9700
C36 H36B 0.9700
C37 C38 1.467(9)
C37 H37A 0.9700
C37 H37B 0.9700
C38 C39 1.496(11)
C38 H38A 0.9700
C38 H38B 0.9700
C39 H39A 0.9700
C39 H39B 0.9700

loop_
_geom_hbond_atom_site_label_D
_geom_hbond_atom_site_label_H
_geom_hbond_atom_site_label_A
_geom_hbond_distance_DH
_geom_hbond_distance_HA
_geom_hbond_distance_DA
_geom_hbond_angle_DHA
_geom_hbond_site_symmetry_A
O1 H1 O2 0.95 1.81 2.735(3) 165.7 .
N1 H2 F1 0.98 1.93 2.907(2) 174.6 .
N2 H3 F2 0.93 1.93 2.855(2) 175.1 1_545
